data_1011011
loop_
_publ_author_name
'Pauling, L'
'Weinbaum, S'

_publ_section_title
;
The Crystal Structure of Enargite, Cu3 As S4
;
_journal_coden_ASTM ZEKGAX
_journal_name_full
;
Zeitschrift fuer Kristallographie, Kristallgeometrie, Kristallphysik,
Kristallchemie (-144,1977)
;
_journal_page_first 48
_journal_page_last 53
_journal_volume 88
_journal_year 1934
_chemical_compound_source 'from the Phillipine Islands'
_chemical_formula_structural 'Cu3 As S4'
_chemical_formula_sum 'As Cu3 S4'
_chemical_name_mineral Enargite
_chemical_name_systematic 'Tricopper(I) tetrathioarsenate'
_space_group_IT_number 31
_symmetry_cell_setting orthorhombic
_symmetry_Int_Tables_number 31
_symmetry_space_group_name_Hall 'P 2bc -2bc'
_symmetry_space_group_name_H-M 'P n m 21'
_cell_angle_alpha 90
_cell_angle_beta 90
_cell_angle_gamma 90
_cell_formula_units_Z 2
_cell_length_a 6.46(2)
_cell_length_b 7.43(2)
_cell_length_c 6.18(2)
_cell_volume 296.6
_database_code_amcsd 0010518
_exptl_crystal_density_diffrn 4.409
_exptl_crystal_density_meas 4.43(8)
_cod_database_code 1011011

loop_
_space_group_symop_operation_xyz
x,y,z
x,-y,z
-x,1/2-y,1/2+z
-x,1/2+y,1/2+z

loop_
_atom_site_label
_atom_site_type_symbol
_atom_site_symmetry_multiplicity
_atom_site_Wyckoff_symbol
_atom_site_fract_x
_atom_site_fract_y
_atom_site_fract_z
_atom_site_occupancy
_atom_site_attached_hydrogens
_atom_site_calc_flag
As1 As5+ 2 a 0.82 0. 0. 1. 0 d
Cu1 Cu1+ 2 a 0.165 0. 0.5 1. 0 d
Cu2 Cu1+ 4 b 0.333 0.245 0.99 1. 0 d
S1 S2- 2 a 0.83 0. 0.36 1. 0 d
S2 S2- 2 a 0.14 0. 0.875 1. 0 d
S3 S2- 4 b 0.33 0.255 0.367 1. 0 d

loop_
_atom_type_symbol
_atom_type_oxidation_number
As5+ 5.000
Cu1+ 1.000
S2- -2.000

loop_
_cod_related_entry_id
_cod_related_entry_database
_cod_related_entry_code
1 AMCSD 0010518
